data_4305057
loop_
_publ_author_name
'Anna-Gay D. Nelson'
'Travis H. Bray'
'Wei Zhan'
'Richard G. Haire'
'Todd S. Sayler'
'Thomas E. Albrecht-Schmitt'

_publ_section_title
;
Further Examples of the Failure of Surrogates to Properly Model the
Structural and Hydrothermal Chemistry of Transuranium Elements: Insights
Provided by Uranium and Neptunium Diphosphonates
;
_journal_name_full 'Inorganic Chemistry'
_journal_page_first 4945
_journal_page_last 4951
_journal_paper_doi 10.1021/ic800255h
_journal_volume 47
_journal_year 2008
_chemical_formula_moiety 'C H2 O7 P2 U'
_chemical_formula_sum 'C H2 O7 P2 U'
_chemical_formula_weight 426.00
_chemical_name_systematic
; 
 ? 
;
_space_group_IT_number 61
_symmetry_cell_setting orthorhombic
_symmetry_space_group_name_Hall '-P 2ac 2ab'
_symmetry_space_group_name_H-M 'P b c a'
_atom_sites_solution_hydrogens geom
_atom_sites_solution_primary direct
_atom_sites_solution_secondary difmap
_audit_creation_method SHELXL-97
_cell_angle_alpha 90.00
_cell_angle_beta 90.00
_cell_angle_gamma 90.00
_cell_formula_units_Z 8
_cell_length_a 8.6227(6)
_cell_length_b 11.3457(7)
_cell_length_c 13.8635(9)
_cell_measurement_reflns_used 1485
_cell_measurement_temperature 193(2)
_cell_measurement_theta_max 28.30
_cell_measurement_theta_min 2.94
_cell_volume 1356.27(15)
_computing_cell_refinement 'SMART, SAINT'
_computing_data_collection SMART
_computing_data_reduction SAINT
_computing_molecular_graphics 'SHELXP-97 (Sheldrick, 1997)'
_computing_publication_material 'SHELXL-97 (Sheldrick, 2000)'
_computing_structure_refinement 'SHELXL-97 (Sheldrick, 1997)'
_computing_structure_solution 'SHELXS-97 (Sheldrick, 1990)'
_diffrn_ambient_temperature 193(2)
_diffrn_measured_fraction_theta_full 0.998
_diffrn_measured_fraction_theta_max 0.998
_diffrn_measurement_device_type 'Bruker APEX'
_diffrn_measurement_method '0.3 wide /w exposures'
_diffrn_radiation_monochromator graphite
_diffrn_radiation_source 'fine-focus sealed tube'
_diffrn_radiation_type MoK\a
_diffrn_radiation_wavelength 0.71073
_diffrn_reflns_av_R_equivalents 0.0553
_diffrn_reflns_av_sigmaI/netI 0.0361
_diffrn_reflns_limit_h_max 11
_diffrn_reflns_limit_h_min -11
_diffrn_reflns_limit_k_max 15
_diffrn_reflns_limit_k_min -15
_diffrn_reflns_limit_l_max 18
_diffrn_reflns_limit_l_min -18
_diffrn_reflns_number 12537
_diffrn_reflns_theta_full 28.30
_diffrn_reflns_theta_max 28.30
_diffrn_reflns_theta_min 2.94
_diffrn_standards_decay_% 0
_diffrn_standards_interval_count na
_diffrn_standards_interval_time na
_diffrn_standards_number na
_exptl_absorpt_coefficient_mu 24.396
_exptl_absorpt_correction_T_max 0.2790
_exptl_absorpt_correction_T_min 0.1666
_exptl_absorpt_correction_type numerical
_exptl_absorpt_process_details SHELXPREP
_exptl_crystal_colour 'blue green'
_exptl_crystal_density_diffrn 4.173
_exptl_crystal_density_meas ?
_exptl_crystal_density_method .
_exptl_crystal_description 'rectangular prisms'
_exptl_crystal_F_000 1488
_exptl_crystal_size_max 0.111
_exptl_crystal_size_mid 0.080
_exptl_crystal_size_min 0.060
_refine_diff_density_max 3.824
_refine_diff_density_min -1.285
_refine_diff_density_rms 0.328
_refine_ls_extinction_coef 0
_refine_ls_extinction_method none
_refine_ls_goodness_of_fit_ref 1.088
_refine_ls_hydrogen_treatment constr
_refine_ls_matrix_type full
_refine_ls_number_parameters 100
_refine_ls_number_reflns 1680
_refine_ls_number_restraints 0
_refine_ls_restrained_S_all 1.088
_refine_ls_R_factor_all 0.0410
_refine_ls_R_factor_gt 0.0352
_refine_ls_shift/su_max 0.001
_refine_ls_shift/su_mean 0.000
_refine_ls_structure_factor_coef Fsqd
_refine_ls_weighting_details 'calc w=1/[\s^2^(Fo^2^)+(0.0329P)^2^+24.8586P] where P=(Fo^2^+2Fc^2^)/3'
_refine_ls_weighting_scheme calc
_refine_ls_wR_factor_gt 0.0803
_refine_ls_wR_factor_ref 0.0825
_reflns_number_gt 1485
_reflns_number_total 1680
_reflns_threshold_expression >2sigma(I)
_cod_data_source_file ic800255h-file003_2.cif
_cod_data_source_block pbca
_cod_database_code 4305057

loop_
_symmetry_equiv_pos_as_xyz
'x, y, z'
'-x+1/2, -y, z+1/2'
'-x, y+1/2, -z+1/2'
'x+1/2, -y+1/2, -z'
'-x, -y, -z'
'x-1/2, y, -z-1/2'
'x, -y-1/2, z-1/2'
'-x-1/2, y-1/2, z'

loop_
_atom_site_label
_atom_site_type_symbol
_atom_site_fract_x
_atom_site_fract_y
_atom_site_fract_z
_atom_site_U_iso_or_equiv
_atom_site_adp_type
_atom_site_occupancy
_atom_site_symmetry_multiplicity
_atom_site_calc_flag
_atom_site_refinement_flags
_atom_site_disorder_assembly
_atom_site_disorder_group
U1 U 0.15891(3) 0.78350(2) 0.35494(2) 0.00857(11) Uani 1 1 d . . .
P2 P 0.0007(2) 0.97959(17) 0.17074(15) 0.0083(4) Uani 1 1 d . . .
P1 P 0.2507(2) 0.81076(18) 0.09871(15) 0.0096(4) Uani 1 1 d . . .
O4 O 0.0520(7) 0.9495(5) 0.2731(4) 0.0150(12) Uani 1 1 d . . .
O3 O 0.4225(7) 0.8246(6) 0.0788(5) 0.0162(13) Uani 1 1 d . . .
O1 O 0.2199(7) 0.7578(5) 0.1982(4) 0.0152(13) Uani 1 1 d . . .
O6 O -0.1310(7) 0.9022(5) 0.1340(5) 0.0159(13) Uani 1 1 d . . .
O7 O 0.3771(8) 0.6478(6) 0.3777(5) 0.0186(13) Uani 1 1 d . . .
C1 C 0.1677(10) 0.9566(7) 0.0957(6) 0.0137(16) Uani 1 1 d . . .
H1B H 0.2488 1.0136 0.1152 0.016 Uiso 1 1 calc R . .
H1C H 0.1387 0.9748 0.0283 0.016 Uiso 1 1 calc R . .
O5 O -0.0439(7) 1.1094(5) 0.1637(4) 0.0138(12) Uani 1 1 d . . .
O2 O 0.1741(8) 0.7371(6) 0.0201(5) 0.0185(13) Uani 1 1 d . . .

loop_
_atom_site_aniso_label
_atom_site_aniso_U_11
_atom_site_aniso_U_22
_atom_site_aniso_U_33
_atom_site_aniso_U_23
_atom_site_aniso_U_13
_atom_site_aniso_U_12
U1 0.00778(17) 0.00851(16) 0.00943(17) 0.00033(11) -0.00041(10) -0.00054(10)
P2 0.0051(9) 0.0080(9) 0.0120(9) 0.0008(7) 0.0013(7) 0.0001(7)
P1 0.0079(9) 0.0115(9) 0.0095(10) -0.0010(7) -0.0012(7) 0.0019(7)
O4 0.018(3) 0.017(3) 0.010(3) 0.002(2) 0.000(2) 0.003(2)
O3 0.007(3) 0.021(3) 0.021(3) -0.002(3) -0.001(2) 0.004(2)
O1 0.023(3) 0.013(3) 0.010(3) 0.001(2) 0.002(2) 0.004(3)
O6 0.013(3) 0.011(3) 0.023(3) -0.003(2) 0.002(2) -0.003(2)
O7 0.017(3) 0.017(3) 0.021(3) -0.006(3) -0.006(3) 0.009(3)
C1 0.015(4) 0.016(4) 0.010(4) -0.001(3) 0.003(3) -0.001(3)
O5 0.017(3) 0.009(3) 0.015(3) 0.001(2) 0.001(2) 0.002(2)
O2 0.018(3) 0.016(3) 0.022(4) 0.002(3) -0.003(3) -0.001(2)

loop_
_atom_type_symbol
_atom_type_description
_atom_type_scat_dispersion_real
_atom_type_scat_dispersion_imag
_atom_type_scat_source
C C 0.0033 0.0016 'International Tables Vol C Tables 4.2.6.8 and 6.1.1.4'
H H 0.0000 0.0000 'International Tables Vol C Tables 4.2.6.8 and 6.1.1.4'
O O 0.0106 0.0060 'International Tables Vol C Tables 4.2.6.8 and 6.1.1.4'
P P 0.1023 0.0942 'International Tables Vol C Tables 4.2.6.8 and 6.1.1.4'
U U -9.6767 9.6646 'International Tables Vol C Tables 4.2.6.8 and 6.1.1.4'

loop_
_geom_angle_atom_site_label_1
_geom_angle_atom_site_label_2
_geom_angle_atom_site_label_3
_geom_angle
_geom_angle_site_symmetry_1
_geom_angle_site_symmetry_3
_geom_angle_publ_flag
O5 U1 O1 83.0(2) 3_545 . ?
O5 U1 O6 153.3(2) 3_545 6_656 ?
O1 U1 O6 87.5(2) . 6_656 ?
O5 U1 O3 80.2(2) 3_545 6_556 ?
O1 U1 O3 128.5(2) . 6_556 ?
O6 U1 O3 124.4(2) 6_656 6_556 ?
O5 U1 O2 92.9(2) 3_545 7_576 ?
O1 U1 O2 158.6(2) . 7_576 ?
O6 U1 O2 87.0(2) 6_656 7_576 ?
O3 U1 O2 70.9(2) 6_556 7_576 ?
O5 U1 O4 118.3(2) 3_545 . ?
O1 U1 O4 74.5(2) . . ?
O6 U1 O4 82.6(2) 6_656 . ?
O3 U1 O4 71.6(2) 6_556 . ?
O2 U1 O4 125.1(2) 7_576 . ?
O5 U1 O7 78.5(2) 3_545 . ?
O1 U1 O7 82.2(2) . . ?
O6 U1 O7 75.6(2) 6_656 . ?
O3 U1 O7 139.6(2) 6_556 . ?
O2 U1 O7 76.4(2) 7_576 . ?
O4 U1 O7 148.7(2) . . ?
O6 P2 O4 113.5(4) . . ?
O6 P2 O5 110.3(4) . . ?
O4 P2 O5 110.4(3) . . ?
O6 P2 C1 108.7(4) . . ?
O4 P2 C1 105.9(4) . . ?
O5 P2 C1 107.8(4) . . ?
O3 P1 O2 110.5(4) . . ?
O3 P1 O1 112.0(4) . . ?
O2 P1 O1 110.8(4) . . ?
O3 P1 C1 106.8(4) . . ?
O2 P1 C1 108.3(4) . . ?
O1 P1 C1 108.2(4) . . ?
P2 O4 U1 137.1(3) . . ?
P1 O3 U1 141.1(4) . 6_656 ?
P1 O1 U1 149.3(4) . . ?
P2 O6 U1 156.5(4) . 6_556 ?
P2 C1 P1 116.0(5) . . ?
P2 C1 H1B 108.3 . . ?
P1 C1 H1B 108.3 . . ?
P2 C1 H1C 108.3 . . ?
P1 C1 H1C 108.3 . . ?
H1B C1 H1C 107.4 . . ?
P2 O5 U1 167.7(4) . 3 ?
P1 O2 U1 142.3(4) . 7_575 ?

loop_
_geom_bond_atom_site_label_1
_geom_bond_atom_site_label_2
_geom_bond_distance
_geom_bond_site_symmetry_2
_geom_bond_publ_flag
U1 O5 2.225(6) 3_545 ?
U1 O1 2.254(6) . ?
U1 O6 2.263(6) 6_656 ?
U1 O3 2.284(6) 6_556 ?
U1 O2 2.305(7) 7_576 ?
U1 O4 2.384(6) . ?
U1 O7 2.451(6) . ?
P2 O6 1.523(6) . ?
P2 O4 1.525(6) . ?
P2 O5 1.526(6) . ?
P2 C1 1.795(8) . ?
P1 O3 1.515(6) . ?
P1 O2 1.524(7) . ?
P1 O1 1.528(6) . ?
P1 C1 1.803(9) . ?
O3 U1 2.284(6) 6_656 ?
O6 U1 2.263(6) 6_556 ?
C1 H1B 0.9900 . ?
C1 H1C 0.9900 . ?
O5 U1 2.225(6) 3 ?
O2 U1 2.305(7) 7_575 ?
